data_7052361
loop_
_publ_author_name
'Christer B. Aaker\"oy'
'Nate Schultheiss'
'John Desper'
'Curtis Moore'

_publ_section_title
;
 Balancing intermolecular hydrogen-bond interactions for the directed
 assembly of binary 1 : 1 co-crystals
;
_journal_issue 10
_journal_name_full 'New Journal of Chemistry'
_journal_page_first 1452
_journal_paper_doi 10.1039/b608267j
_journal_volume 30
_journal_year 2006
_chemical_formula_moiety '(C11 H12 N4 O), (C7 H4 F2 O2)'
_chemical_formula_sum 'C18 H16 F2 N4 O3'
_chemical_formula_weight 374.35
_chemical_name_systematic
;
(2-amino-4-(6-methoxy-3-pyridyl)-6-methylpyrimidine), (2,4-difluorobenzoic acid)
;
_space_group_IT_number 15
_symmetry_cell_setting monoclinic
_symmetry_space_group_name_Hall '-C 2yc'
_symmetry_space_group_name_H-M 'C 1 2/c 1'
_atom_sites_solution_hydrogens geom
_atom_sites_solution_primary direct
_atom_sites_solution_secondary difmap
_audit_creation_method SHELXL-97
_cell_angle_alpha 90.00
_cell_angle_beta 106.439(6)
_cell_angle_gamma 90.00
_cell_formula_units_Z 8
_cell_length_a 33.158(4)
_cell_length_b 7.3848(7)
_cell_length_c 14.1634(16)
_cell_measurement_reflns_used 1729
_cell_measurement_temperature 293(2)
_cell_measurement_theta_max 28.45
_cell_measurement_theta_min 2.05
_cell_volume 3326.4(6)
_computing_cell_refinement 'Bruker XSCANS'
_computing_data_collection 'Bruker XSCANS'
_computing_data_reduction 'Bruker SHELXTL'
_computing_molecular_graphics 'Bruker SHELXTL'
_computing_publication_material 'Bruker SHELXTL'
_computing_structure_refinement 'SHELXL-97 (Sheldrick, 1997)'
_computing_structure_solution 'SHELXS-97 (Sheldrick, 1990)'
_diffrn_ambient_temperature 293(2)
_diffrn_measured_fraction_theta_full 0.992
_diffrn_measured_fraction_theta_max 0.992
_diffrn_measurement_device_type 'CCD area detector'
_diffrn_measurement_method 'phi and omega scans'
_diffrn_radiation_monochromator graphite
_diffrn_radiation_source 'fine-focus sealed tube'
_diffrn_radiation_type MoK\a
_diffrn_radiation_wavelength 0.71073
_diffrn_reflns_av_R_equivalents 0.2039
_diffrn_reflns_av_sigmaI/netI 0.1172
_diffrn_reflns_limit_h_max 41
_diffrn_reflns_limit_h_min -42
_diffrn_reflns_limit_k_max 9
_diffrn_reflns_limit_k_min -9
_diffrn_reflns_limit_l_max 18
_diffrn_reflns_limit_l_min -18
_diffrn_reflns_number 68430
_diffrn_reflns_theta_full 27.18
_diffrn_reflns_theta_max 27.18
_diffrn_reflns_theta_min 2.56
_exptl_absorpt_coefficient_mu 0.119
_exptl_absorpt_correction_type none
_exptl_crystal_colour lustrous
_exptl_crystal_density_diffrn 1.495
_exptl_crystal_density_method 'not measured'
_exptl_crystal_description Plate
_exptl_crystal_F_000 1552
_exptl_crystal_size_max 0.310
_exptl_crystal_size_mid 0.140
_exptl_crystal_size_min 0.080
_refine_diff_density_max 0.259
_refine_diff_density_min -0.229
_refine_diff_density_rms 0.065
_refine_ls_extinction_method none
_refine_ls_goodness_of_fit_ref 0.876
_refine_ls_hydrogen_treatment mixed
_refine_ls_matrix_type full
_refine_ls_number_parameters 260
_refine_ls_number_reflns 3690
_refine_ls_number_restraints 0
_refine_ls_restrained_S_all 0.876
_refine_ls_R_factor_all 0.1522
_refine_ls_R_factor_gt 0.0558
_refine_ls_shift/su_max 0.000
_refine_ls_shift/su_mean 0.000
_refine_ls_structure_factor_coef Fsqd
_refine_ls_weighting_details 'calc w=1/[\s^2^(Fo^2^)+(0.0750P)^2^+0.0000P] where P=(Fo^2^+2Fc^2^)/3'
_refine_ls_weighting_scheme calc
_refine_ls_wR_factor_gt 0.1233
_refine_ls_wR_factor_ref 0.1514
_reflns_number_gt 1598
_reflns_number_total 3690
_reflns_threshold_expression >2sigma(I)
_cod_data_source_file b608267j.txt
_cod_data_source_block 2b
_cod_depositor_comments
;
The following automatic conversions were performed:
'_symmetry_cell_setting' value 'Monoclinic' changed to 'monoclinic'
according to '/home/saulius/struct/CIF-dictionaries/cif_core.dic'
dictionary named 'cif_core.dic' version 2.4.1 from 2010-06-29.

Automatic conversion script
Id: cif_fix_enum 1527 2010-12-29 10:47:43Z saulius 
;
_cod_original_sg_symbol_H-M C2/c
_cod_database_code 7052361

loop_
_symmetry_equiv_pos_as_xyz
'x, y, z'
'-x, y, -z+1/2'
'x+1/2, y+1/2, z'
'-x+1/2, y+1/2, -z+1/2'
'-x, -y, -z'
'x, -y, z-1/2'
'-x+1/2, -y+1/2, -z'
'x+1/2, -y+1/2, z-1/2'

loop_
_atom_site_label
_atom_site_type_symbol
_atom_site_fract_x
_atom_site_fract_y
_atom_site_fract_z
_atom_site_U_iso_or_equiv
_atom_site_adp_type
_atom_site_occupancy
_atom_site_symmetry_multiplicity
_atom_site_calc_flag
_atom_site_refinement_flags
_atom_site_disorder_assembly
_atom_site_disorder_group
N11 N 0.54075(6) 0.1207(3) 0.38589(15) 0.0247(5) Uani 1 1 d . . .
C12 C 0.50678(8) 0.1907(3) 0.40644(19) 0.0236(6) Uani 1 1 d . . .
N12 N 0.47152(7) 0.2144(3) 0.33274(18) 0.0299(6) Uani 1 1 d . . .
H12A H 0.4476(8) 0.249(3) 0.3479(19) 0.036 Uiso 1 1 d . . .
H12B H 0.4697(8) 0.178(3) 0.268(2) 0.036 Uiso 1 1 d . . .
N13 N 0.50513(6) 0.2412(3) 0.49760(15) 0.0243(5) Uani 1 1 d . . .
C14 C 0.57549(8) 0.0980(3) 0.46216(18) 0.0227(6) Uani 1 1 d . . .
C15 C 0.57572(8) 0.1459(3) 0.55686(19) 0.0280(7) Uani 1 1 d . . .
H15 H 0.5997 0.1286 0.6093 0.034 Uiso 1 1 calc R . .
C16 C 0.53987(8) 0.2198(3) 0.57226(19) 0.0258(7) Uani 1 1 d . . .
C17 C 0.53749(8) 0.2772(4) 0.67137(19) 0.0347(8) Uani 1 1 d . . .
H17A H 0.5651 0.2734 0.7171 0.052 Uiso 1 1 calc R . .
H17B H 0.5192 0.1968 0.6931 0.052 Uiso 1 1 calc R . .
H17C H 0.5267 0.3984 0.6677 0.052 Uiso 1 1 calc R . .
N21 N 0.64744(7) -0.0690(3) 0.31729(15) 0.0291(6) Uani 1 1 d . . .
C22 C 0.61415(8) -0.0062(3) 0.34421(19) 0.0278(7) Uani 1 1 d . . .
H22 H 0.5898 0.0188 0.2942 0.033 Uiso 1 1 calc R . .
C23 C 0.61313(8) 0.0243(3) 0.44038(18) 0.0235(6) Uani 1 1 d . . .
C24 C 0.65044(8) -0.0148(3) 0.51371(19) 0.0283(7) Uani 1 1 d . . .
H24 H 0.6518 0.0018 0.5796 0.034 Uiso 1 1 calc R . .
C25 C 0.68491(8) -0.0772(4) 0.48867(19) 0.0298(7) Uani 1 1 d . . .
H25 H 0.7098 -0.1024 0.5371 0.036 Uiso 1 1 calc R . .
C26 C 0.68222(8) -0.1023(3) 0.3905(2) 0.0268(7) Uani 1 1 d . . .
O26 O 0.71678(5) -0.1654(3) 0.36888(13) 0.0336(5) Uani 1 1 d . . .
C27 C 0.71459(9) -0.1852(4) 0.2670(2) 0.0492(9) Uani 1 1 d . . .
H27A H 0.7408 -0.2327 0.2613 0.074 Uiso 1 1 calc R . .
H27B H 0.7094 -0.0693 0.2352 0.074 Uiso 1 1 calc R . .
H27C H 0.6922 -0.2669 0.2363 0.074 Uiso 1 1 calc R . .
C31 C 0.37327(8) 0.4754(3) 0.52154(18) 0.0244(6) Uani 1 1 d . . .
C37 C 0.40705(8) 0.4017(3) 0.4830(2) 0.0256(7) Uani 1 1 d . A .
O31 O 0.44315(6) 0.3869(3) 0.54963(13) 0.0365(5) Uani 1 1 d . . .
H31 H 0.4636(8) 0.336(4) 0.5273(19) 0.044 Uiso 1 1 d . . .
O32 O 0.40136(6) 0.3574(3) 0.39703(14) 0.0398(5) Uani 1 1 d . . .
C32A C 0.33209(8) 0.4959(4) 0.46434(19) 0.0280(7) Uani 0.893(4) 1 d P A 1
F32 F 0.32074(5) 0.4456(2) 0.36897(12) 0.0423(7) Uani 0.893(4) 1 d P A 1
C32B C 0.33209(8) 0.4959(4) 0.46434(19) 0.0280(7) Uani 0.107(4) 1 d P A 2
H32 H 0.3255 0.4631 0.3983 0.034 Uiso 0.107(4) 1 calc PR A 2
C33 C 0.30049(8) 0.5620(4) 0.5000(2) 0.0328(7) Uani 1 1 d . . .
H33 H 0.2732 0.5757 0.4592 0.039 Uiso 1 1 calc R A 1
C34 C 0.31058(9) 0.6064(4) 0.5968(2) 0.0310(7) Uani 1 1 d . A .
F34 F 0.27993(5) 0.6705(2) 0.63368(12) 0.0490(5) Uani 1 1 d . . .
C35 C 0.35046(9) 0.5889(4) 0.6600(2) 0.0316(7) Uani 1 1 d . . .
H35 H 0.3564 0.6190 0.7263 0.038 Uiso 1 1 calc R A 1
C36A C 0.38115(9) 0.5245(3) 0.62034(19) 0.0286(7) Uani 0.893(4) 1 d P A 1
H36 H 0.4084 0.5133 0.6613 0.034 Uiso 0.893(4) 1 calc PR A 1
C36B C 0.38115(9) 0.5245(3) 0.62034(19) 0.0286(7) Uani 0.107(4) 1 d P A 2
F36 F 0.4159(5) 0.5440(19) 0.6789(10) 0.039(6) Uiso 0.107(4) 1 d P A 2

loop_
_atom_site_aniso_label
_atom_site_aniso_U_11
_atom_site_aniso_U_22
_atom_site_aniso_U_33
_atom_site_aniso_U_23
_atom_site_aniso_U_13
_atom_site_aniso_U_12
N11 0.0243(13) 0.0251(14) 0.0253(13) -0.0005(10) 0.0082(11) 0.0012(10)
C12 0.0240(16) 0.0193(16) 0.0273(16) -0.0012(12) 0.0071(14) -0.0042(12)
N12 0.0259(14) 0.0392(16) 0.0262(14) -0.0038(11) 0.0101(13) 0.0043(11)
N13 0.0258(13) 0.0258(13) 0.0211(13) -0.0035(10) 0.0061(11) 0.0005(10)
C14 0.0253(15) 0.0197(16) 0.0246(16) 0.0012(12) 0.0094(13) -0.0025(12)
C15 0.0276(16) 0.0282(17) 0.0272(17) 0.0019(13) 0.0064(13) 0.0007(13)
C16 0.0307(17) 0.0234(17) 0.0245(16) 0.0001(12) 0.0097(14) -0.0018(13)
C17 0.0360(18) 0.0387(19) 0.0284(17) -0.0052(13) 0.0074(14) 0.0052(14)
N21 0.0273(14) 0.0316(15) 0.0292(14) -0.0007(11) 0.0092(12) 0.0057(11)
C22 0.0229(15) 0.0272(17) 0.0296(17) -0.0042(13) 0.0013(13) 0.0025(13)
C23 0.0246(16) 0.0206(16) 0.0249(16) -0.0021(12) 0.0061(13) -0.0043(12)
C24 0.0305(17) 0.0309(18) 0.0254(16) -0.0018(12) 0.0109(14) -0.0010(13)
C25 0.0246(16) 0.0294(18) 0.0321(18) 0.0028(13) 0.0026(13) -0.0003(13)
C26 0.0257(16) 0.0241(17) 0.0329(17) -0.0015(13) 0.0121(14) -0.0002(12)
O26 0.0266(11) 0.0427(13) 0.0346(12) -0.0004(9) 0.0140(9) 0.0050(9)
C27 0.041(2) 0.069(3) 0.043(2) -0.0055(17) 0.0200(17) 0.0124(17)
C31 0.0260(16) 0.0186(16) 0.0288(16) 0.0022(12) 0.0081(13) -0.0014(12)
C37 0.0258(17) 0.0219(17) 0.0287(17) 0.0040(13) 0.0072(14) 0.0013(12)
O31 0.0264(12) 0.0509(15) 0.0321(13) -0.0052(10) 0.0083(10) 0.0103(10)
O32 0.0367(12) 0.0555(15) 0.0272(12) -0.0057(10) 0.0089(10) 0.0091(10)
C32A 0.0331(18) 0.0297(17) 0.0209(16) 0.0011(12) 0.0072(14) 0.0008(13)
F32 0.0361(12) 0.0613(15) 0.0270(12) -0.0021(9) 0.0047(9) 0.0082(9)
C32B 0.0331(18) 0.0297(17) 0.0209(16) 0.0011(12) 0.0072(14) 0.0008(13)
C33 0.0244(16) 0.036(2) 0.0366(19) 0.0062(14) 0.0065(14) 0.0032(13)
C34 0.0308(17) 0.0284(18) 0.0397(19) 0.0009(13) 0.0194(15) 0.0028(13)
F34 0.0417(11) 0.0622(13) 0.0510(11) -0.0004(9) 0.0261(9) 0.0128(9)
C35 0.0415(19) 0.0282(18) 0.0283(17) -0.0026(13) 0.0149(15) -0.0004(14)
C36A 0.0303(17) 0.0265(18) 0.0287(17) 0.0028(13) 0.0076(14) -0.0020(13)
C36B 0.0303(17) 0.0265(18) 0.0287(17) 0.0028(13) 0.0076(14) -0.0020(13)

loop_
_atom_type_symbol
_atom_type_description
_atom_type_scat_dispersion_real
_atom_type_scat_dispersion_imag
_atom_type_scat_source
C C 0.0033 0.0016 'International Tables Vol C Tables 4.2.6.8 and 6.1.1.4'
H H 0.0000 0.0000 'International Tables Vol C Tables 4.2.6.8 and 6.1.1.4'
N N 0.0061 0.0033 'International Tables Vol C Tables 4.2.6.8 and 6.1.1.4'
O O 0.0106 0.0060 'International Tables Vol C Tables 4.2.6.8 and 6.1.1.4'
F F 0.0171 0.0103 'International Tables Vol C Tables 4.2.6.8 and 6.1.1.4'

loop_
_geom_angle_atom_site_label_1
_geom_angle_atom_site_label_2
_geom_angle_atom_site_label_3
_geom_angle
_geom_angle_site_symmetry_1
_geom_angle_site_symmetry_3
_geom_angle_publ_flag
C12 N11 C14 116.9(2) . . ?
N12 C12 N11 118.8(2) . . ?
N12 C12 N13 116.3(2) . . ?
N11 C12 N13 124.9(2) . . ?
C12 N12 H12A 118.5(16) . . ?
C12 N12 H12B 121.4(16) . . ?
H12A N12 H12B 119(2) . . ?
C16 N13 C12 117.5(2) . . ?
N11 C14 C15 120.9(2) . . ?
N11 C14 C23 117.4(2) . . ?
C15 C14 C23 121.6(2) . . ?
C16 C15 C14 119.0(2) . . ?
C16 C15 H15 120.5 . . ?
C14 C15 H15 120.5 . . ?
N13 C16 C15 120.7(2) . . ?
N13 C16 C17 116.7(2) . . ?
C15 C16 C17 122.6(2) . . ?
C16 C17 H17A 109.5 . . ?
C16 C17 H17B 109.5 . . ?
H17A C17 H17B 109.5 . . ?
C16 C17 H17C 109.5 . . ?
H17A C17 H17C 109.5 . . ?
H17B C17 H17C 109.5 . . ?
C26 N21 C22 116.1(2) . . ?
N21 C22 C23 125.6(2) . . ?
N21 C22 H22 117.2 . . ?
C23 C22 H22 117.2 . . ?
C22 C23 C24 115.6(2) . . ?
C22 C23 C14 121.5(2) . . ?
C24 C23 C14 122.9(2) . . ?
C25 C24 C23 120.3(2) . . ?
C25 C24 H24 119.9 . . ?
C23 C24 H24 119.9 . . ?
C24 C25 C26 119.0(3) . . ?
C24 C25 H25 120.5 . . ?
C26 C25 H25 120.5 . . ?
N21 C26 O26 119.3(2) . . ?
N21 C26 C25 123.5(2) . . ?
O26 C26 C25 117.2(2) . . ?
C26 O26 C27 117.4(2) . . ?
O26 C27 H27A 109.5 . . ?
O26 C27 H27B 109.5 . . ?
H27A C27 H27B 109.5 . . ?
O26 C27 H27C 109.5 . . ?
H27A C27 H27C 109.5 . . ?
H27B C27 H27C 109.5 . . ?
C32A C31 C36A 115.6(2) . . ?
C32A C31 C37 123.2(2) . . ?
C36A C31 C37 121.2(2) . . ?
O32 C37 O31 123.4(2) . . ?
O32 C37 C31 123.0(2) . . ?
O31 C37 C31 113.6(2) . . ?
C37 O31 H31 114.1(17) . . ?
F32 C32A C33 116.1(2) . . ?
F32 C32A C31 120.4(2) . . ?
C33 C32A C31 123.5(3) . . ?
C34 C33 C32A 117.5(3) . . ?
C34 C33 H33 121.3 . . ?
C32A C33 H33 121.3 . . ?
F34 C34 C33 118.5(3) . . ?
F34 C34 C35 118.0(2) . . ?
C33 C34 C35 123.5(2) . . ?
C34 C35 C36A 116.8(3) . . ?
C34 C35 H35 121.6 . . ?
C36A C35 H35 121.6 . . ?
C35 C36A C31 123.2(3) . . ?
C35 C36A H36 118.4 . . ?
C31 C36A H36 118.4 . . ?

loop_
_geom_bond_atom_site_label_1
_geom_bond_atom_site_label_2
_geom_bond_distance
_geom_bond_site_symmetry_2
_geom_bond_publ_flag
N11 C12 1.344(3) . ?
N11 C14 1.348(3) . ?
C12 N12 1.340(3) . ?
C12 N13 1.360(3) . ?
N12 H12A 0.92(3) . ?
N12 H12B 0.94(3) . ?
N13 C16 1.335(3) . ?
C14 C15 1.385(3) . ?
C14 C23 1.472(3) . ?
C15 C16 1.380(3) . ?
C15 H15 0.9300 . ?
C16 C17 1.490(3) . ?
C17 H17A 0.9600 . ?
C17 H17B 0.9600 . ?
C17 H17C 0.9600 . ?
N21 C26 1.337(3) . ?
N21 C22 1.348(3) . ?
C22 C23 1.390(3) . ?
C22 H22 0.9300 . ?
C23 C24 1.402(3) . ?
C24 C25 1.369(3) . ?
C24 H24 0.9300 . ?
C25 C26 1.381(3) . ?
C25 H25 0.9300 . ?
C26 O26 1.350(3) . ?
O26 C27 1.432(3) . ?
C27 H27A 0.9600 . ?
C27 H27B 0.9600 . ?
C27 H27C 0.9600 . ?
C31 C32A 1.385(4) . ?
C31 C36A 1.397(3) . ?
C31 C37 1.481(3) . ?
C37 O32 1.223(3) . ?
C37 O31 1.302(3) . ?
O31 H31 0.91(3) . ?
C32A F32 1.348(3) . ?
C32A C33 1.375(3) . ?
C33 C34 1.356(4) . ?
C33 H33 0.9300 . ?
C34 F34 1.353(3) . ?
C34 C35 1.377(4) . ?
C35 C36A 1.379(3) . ?
C35 H35 0.9300 . ?
C36A H36 0.9300 . ?

loop_
_geom_hbond_atom_site_label_D
_geom_hbond_atom_site_label_H
_geom_hbond_atom_site_label_A
_geom_hbond_distance_DH
_geom_hbond_distance_HA
_geom_hbond_distance_DA
_geom_hbond_angle_DHA
_geom_hbond_site_symmetry_A
N12 H12A O32 0.92(3) 2.02(3) 2.925(3) 170(2) .
N12 H12B N11 0.94(3) 2.16(3) 3.085(3) 172(2) 2_655
O31 H31 N13 0.91(3) 1.70(3) 2.604(3) 174(3) .

loop_
_geom_torsion_atom_site_label_1
_geom_torsion_atom_site_label_2
_geom_torsion_atom_site_label_3
_geom_torsion_atom_site_label_4
_geom_torsion
_geom_torsion_site_symmetry_1
_geom_torsion_site_symmetry_2
_geom_torsion_site_symmetry_3
_geom_torsion_site_symmetry_4
_geom_torsion_publ_flag
C14 N11 C12 N12 -179.6(2) . . . . ?
C14 N11 C12 N13 0.7(4) . . . . ?
N12 C12 N13 C16 -179.7(2) . . . . ?
N11 C12 N13 C16 0.0(4) . . . . ?
C12 N11 C14 C15 -0.3(3) . . . . ?
C12 N11 C14 C23 -179.0(2) . . . . ?
N11 C14 C15 C16 -0.7(4) . . . . ?
C23 C14 C15 C16 177.9(2) . . . . ?
C12 N13 C16 C15 -1.1(4) . . . . ?
C12 N13 C16 C17 179.6(2) . . . . ?
C14 C15 C16 N13 1.5(4) . . . . ?
C14 C15 C16 C17 -179.3(2) . . . . ?
C26 N21 C22 C23 -0.6(4) . . . . ?
N21 C22 C23 C24 0.1(4) . . . . ?
N21 C22 C23 C14 178.3(2) . . . . ?
N11 C14 C23 C22 5.4(4) . . . . ?
C15 C14 C23 C22 -173.3(2) . . . . ?
N11 C14 C23 C24 -176.5(2) . . . . ?
C15 C14 C23 C24 4.8(4) . . . . ?
C22 C23 C24 C25 0.5(4) . . . . ?
C14 C23 C24 C25 -177.7(2) . . . . ?
C23 C24 C25 C26 -0.5(4) . . . . ?
C22 N21 C26 O26 -180.0(2) . . . . ?
C22 N21 C26 C25 0.6(4) . . . . ?
C24 C25 C26 N21 -0.1(4) . . . . ?
C24 C25 C26 O26 -179.5(2) . . . . ?
N21 C26 O26 C27 2.9(3) . . . . ?
C25 C26 O26 C27 -177.7(2) . . . . ?
C32A C31 C37 O32 1.9(4) . . . . ?
C36A C31 C37 O32 -179.9(2) . . . . ?
C32A C31 C37 O31 -177.4(2) . . . . ?
C36A C31 C37 O31 0.7(3) . . . . ?
C36A C31 C32A F32 -177.3(2) . . . . ?
C37 C31 C32A F32 0.9(4) . . . . ?
C36A C31 C32A C33 0.8(4) . . . . ?
C37 C31 C32A C33 179.1(2) . . . . ?
F32 C32A C33 C34 177.2(2) . . . . ?
C31 C32A C33 C34 -1.0(4) . . . . ?
C32A C33 C34 F34 -179.5(2) . . . . ?
C32A C33 C34 C35 0.1(4) . . . . ?
F34 C34 C35 C36A -179.5(2) . . . . ?
C33 C34 C35 C36A 0.8(4) . . . . ?
C34 C35 C36A C31 -1.0(4) . . . . ?
C32A C31 C36A C35 0.2(4) . . . . ?
C37 C31 C36A C35 -178.1(2) . . . . ?
